data_4331704
loop_
_publ_author_name
'Xiaojie Wang'
'Zhenbo Mo'
'Jie Xiao'
'Liang Deng'

_publ_section_title
;
 Monomeric Bis(anilido)iron(II) Complexes with N-Heterocyclic Carbene
 Ligation: Synthesis, Characterization, and Redox Reactivity toward Aryl
 Halides
;
_journal_name_full 'Inorganic Chemistry'
_journal_page_first 59
_journal_page_last 65
_journal_paper_doi 10.1021/ic301894e
_journal_volume 52
_journal_year 2013
_chemical_formula_sum 'C51 H72 Fe N4'
_chemical_formula_weight 796.98
_chemical_name_systematic
; 
 ? 
;
_space_group_IT_number 2
_symmetry_cell_setting triclinic
_symmetry_space_group_name_Hall '-P 1'
_symmetry_space_group_name_H-M 'P -1'
_atom_sites_solution_hydrogens geom
_atom_sites_solution_primary direct
_atom_sites_solution_secondary difmap
_audit_creation_method SHELXL-97
_cell_angle_alpha 101.3730(10)
_cell_angle_beta 91.9850(10)
_cell_angle_gamma 114.1280(10)
_cell_formula_units_Z 2
_cell_length_a 11.1412(7)
_cell_length_b 13.5297(9)
_cell_length_c 18.0270(12)
_cell_measurement_temperature 293(2)
_cell_volume 2411.0(3)
_computing_cell_refinement 'Bruker SMART'
_computing_data_collection 'Bruker SMART'
_computing_data_reduction 'Bruker SHELXTL'
_computing_molecular_graphics 'Bruker SHELXTL'
_computing_publication_material 'Bruker SHELXTL'
_computing_structure_refinement 'SHELXL-97 (Sheldrick, 1997)'
_computing_structure_solution 'SHELXS-97 (Sheldrick, 1990)'
_diffrn_ambient_temperature 293(2)
_diffrn_measured_fraction_theta_full 0.982
_diffrn_measured_fraction_theta_max 0.982
_diffrn_measurement_device_type 'CCD area detector'
_diffrn_measurement_method 'phi and omega scans'
_diffrn_radiation_monochromator graphite
_diffrn_radiation_source 'fine-focus sealed tube'
_diffrn_radiation_type MoK\a
_diffrn_radiation_wavelength 0.71073
_diffrn_reflns_av_R_equivalents 0.0219
_diffrn_reflns_av_sigmaI/netI 0.0545
_diffrn_reflns_limit_h_max 12
_diffrn_reflns_limit_h_min -13
_diffrn_reflns_limit_k_max 16
_diffrn_reflns_limit_k_min -16
_diffrn_reflns_limit_l_max 22
_diffrn_reflns_limit_l_min -14
_diffrn_reflns_number 13266
_diffrn_reflns_theta_full 26.00
_diffrn_reflns_theta_max 26.00
_diffrn_reflns_theta_min 1.70
_exptl_absorpt_coefficient_mu 0.348
_exptl_absorpt_correction_T_max 1.0000
_exptl_absorpt_correction_T_min 0.7447
_exptl_absorpt_correction_type empirical
_exptl_absorpt_process_details sadabs
_exptl_crystal_colour red
_exptl_crystal_density_diffrn 1.098
_exptl_crystal_description prismatic
_exptl_crystal_F_000 864
_exptl_crystal_size_max 0.370
_exptl_crystal_size_mid 0.350
_exptl_crystal_size_min 0.321
_refine_diff_density_max 0.411
_refine_diff_density_min -0.228
_refine_diff_density_rms 0.042
_refine_ls_extinction_method none
_refine_ls_goodness_of_fit_ref 1.001
_refine_ls_hydrogen_treatment mixed
_refine_ls_matrix_type full
_refine_ls_number_parameters 550
_refine_ls_number_reflns 9317
_refine_ls_number_restraints 32
_refine_ls_restrained_S_all 1.065
_refine_ls_R_factor_all 0.0713
_refine_ls_R_factor_gt 0.0492
_refine_ls_shift/su_max 0.001
_refine_ls_shift/su_mean 0.000
_refine_ls_structure_factor_coef Fsqd
_refine_ls_weighting_details 'calc w=1/[\s^2^(Fo^2^)+(0.0507P)^2^+0.0000P] where P=(Fo^2^+2Fc^2^)/3'
_refine_ls_weighting_scheme calc
_refine_ls_wR_factor_gt 0.1113
_refine_ls_wR_factor_ref 0.1180
_reflns_number_gt 6145
_reflns_number_total 9317
_reflns_threshold_expression >2sigma(I)
_cod_data_source_file ic301894e_si_002_7.cif
_cod_data_source_block 7
_cod_database_code 4331704

loop_
_symmetry_equiv_pos_as_xyz
'x, y, z'
'-x, -y, -z'

loop_
_atom_site_label
_atom_site_type_symbol
_atom_site_fract_x
_atom_site_fract_y
_atom_site_fract_z
_atom_site_U_iso_or_equiv
_atom_site_adp_type
_atom_site_occupancy
_atom_site_symmetry_multiplicity
_atom_site_calc_flag
_atom_site_refinement_flags
_atom_site_disorder_assembly
_atom_site_disorder_group
Fe1 Fe 0.67309(3) 0.64895(3) 0.74689(2) 0.04768(13) Uani 1 1 d . . .
N1 N 0.39504(18) 0.64720(15) 0.75819(11) 0.0467(5) Uani 1 1 d D . .
N2 N 0.52915(18) 0.80604(15) 0.74018(12) 0.0512(5) Uani 1 1 d D . .
N3 N 0.6382(2) 0.53262(17) 0.80059(12) 0.0536(5) Uani 1 1 d D . .
N4 N 0.8149(2) 0.72923(18) 0.69382(14) 0.0596(6) Uani 1 1 d D . .
C1 C 0.5220(2) 0.70864(17) 0.75053(12) 0.0417(5) Uani 1 1 d . . .
C2 C 0.3093(2) 0.7058(2) 0.75523(17) 0.0669(8) Uani 1 1 d D . .
H2 H 0.2194 0.6806 0.7601 0.080 Uiso 1 1 calc R . .
C3 C 0.4030(2) 0.8160(2) 0.74234(18) 0.0748(9) Uani 1 1 d D . .
H3A H 0.3854 0.8760 0.7370 0.090 Uiso 1 1 calc R . .
C4 C 0.3426(2) 0.54328(19) 0.78086(14) 0.0467(6) Uani 1 1 d . . .
C5 C 0.3524(2) 0.5456(2) 0.85852(15) 0.0568(7) Uani 1 1 d . . .
C6 C 0.2914(3) 0.4452(3) 0.87986(18) 0.0772(9) Uani 1 1 d . . .
H6 H 0.2962 0.4443 0.9313 0.093 Uiso 1 1 calc R . .
C7 C 0.2246(3) 0.3483(3) 0.8269(2) 0.0865(10) Uani 1 1 d . . .
H7 H 0.1836 0.2820 0.8424 0.104 Uiso 1 1 calc R . .
C8 C 0.2171(3) 0.3473(2) 0.75076(19) 0.0758(8) Uani 1 1 d . . .
H8 H 0.1725 0.2799 0.7154 0.091 Uiso 1 1 calc R . .
C9 C 0.2748(2) 0.4452(2) 0.72503(15) 0.0539(6) Uani 1 1 d . . .
C10 C 0.2654(2) 0.4448(2) 0.64103(15) 0.0612(7) Uani 1 1 d . . .
H10 H 0.2507 0.5098 0.6359 0.073 Uiso 1 1 calc R . .
C11 C 0.1517(3) 0.3419(2) 0.59079(18) 0.0863(10) Uani 1 1 d . . .
H11A H 0.1703 0.2781 0.5880 0.129 Uiso 1 1 calc R . .
H11B H 0.1427 0.3536 0.5405 0.129 Uiso 1 1 calc R . .
H11C H 0.0706 0.3295 0.6124 0.129 Uiso 1 1 calc R . .
C12 C 0.3955(3) 0.4575(3) 0.61049(17) 0.0854(9) Uani 1 1 d . . .
H12A H 0.4650 0.5279 0.6365 0.128 Uiso 1 1 calc R . .
H12B H 0.3865 0.4544 0.5568 0.128 Uiso 1 1 calc R . .
H12C H 0.4170 0.3984 0.6189 0.128 Uiso 1 1 calc R . .
C13 C 0.4252(3) 0.6516(2) 0.91921(16) 0.0720(8) Uani 1 1 d . . .
H13 H 0.4667 0.7121 0.8932 0.086 Uiso 1 1 calc R . .
C14 C 0.5341(3) 0.6476(3) 0.9691(2) 0.1116(13) Uani 1 1 d . . .
H14A H 0.4955 0.5989 1.0024 0.167 Uiso 1 1 calc R . .
H14B H 0.5892 0.7210 0.9989 0.167 Uiso 1 1 calc R . .
H14C H 0.5867 0.6202 0.9376 0.167 Uiso 1 1 calc R . .
C15 C 0.3328(4) 0.6812(4) 0.9697(2) 0.1313(16) Uani 1 1 d . . .
H15A H 0.2611 0.6810 0.9384 0.197 Uiso 1 1 calc R . .
H15B H 0.3809 0.7539 1.0025 0.197 Uiso 1 1 calc R . .
H15C H 0.2978 0.6275 1.0001 0.197 Uiso 1 1 calc R . .
C16 C 0.6448(2) 0.90333(19) 0.73460(16) 0.0542(7) Uani 1 1 d . . .
C17 C 0.6622(3) 0.9285(2) 0.66322(18) 0.0629(7) Uani 1 1 d . . .
C18 C 0.7623(3) 1.0313(2) 0.6603(2) 0.0809(9) Uani 1 1 d . . .
H18 H 0.7765 1.0509 0.6137 0.097 Uiso 1 1 calc R . .
C19 C 0.8402(3) 1.1036(3) 0.7260(3) 0.0916(11) Uani 1 1 d . . .
H19 H 0.9054 1.1725 0.7233 0.110 Uiso 1 1 calc R . .
C20 C 0.8236(3) 1.0761(2) 0.7950(2) 0.0860(10) Uani 1 1 d . . .
H20 H 0.8794 1.1256 0.8383 0.103 Uiso 1 1 calc R . .
C21 C 0.7241(3) 0.9748(2) 0.80156(18) 0.0657(8) Uani 1 1 d . . .
C22 C 0.7044(3) 0.9490(2) 0.87892(19) 0.0840(9) Uani 1 1 d . . .
H22 H 0.6317 0.8747 0.8718 0.101 Uiso 1 1 calc R . .
C23 C 0.8277(4) 0.9471(3) 0.9176(2) 0.1269(14) Uani 1 1 d . . .
H23A H 0.8492 0.8922 0.8859 0.190 Uiso 1 1 calc R . .
H23B H 0.8105 0.9288 0.9661 0.190 Uiso 1 1 calc R . .
H23C H 0.9009 1.0190 0.9249 0.190 Uiso 1 1 calc R . .
C24 C 0.6656(5) 1.0309(4) 0.9321(2) 0.1426(16) Uani 1 1 d . . .
H24A H 0.7328 1.1052 0.9376 0.214 Uiso 1 1 calc R . .
H24B H 0.6572 1.0130 0.9812 0.214 Uiso 1 1 calc R . .
H24C H 0.5825 1.0259 0.9110 0.214 Uiso 1 1 calc R . .
C25 C 0.5798(3) 0.8491(2) 0.59016(17) 0.0744(8) Uani 1 1 d . . .
H25 H 0.5128 0.7837 0.6039 0.089 Uiso 1 1 calc R . .
C26 C 0.5068(4) 0.8996(3) 0.5475(2) 0.1128(12) Uani 1 1 d . . .
H26A H 0.4609 0.9306 0.5822 0.169 Uiso 1 1 calc R . .
H26B H 0.4441 0.8427 0.5068 0.169 Uiso 1 1 calc R . .
H26C H 0.5696 0.9571 0.5269 0.169 Uiso 1 1 calc R . .
C27 C 0.6632(4) 0.8093(3) 0.5381(2) 0.1236(14) Uani 1 1 d . . .
H27A H 0.7280 0.8713 0.5222 0.185 Uiso 1 1 calc R . .
H27B H 0.6071 0.7549 0.4941 0.185 Uiso 1 1 calc R . .
H27C H 0.7074 0.7766 0.5651 0.185 Uiso 1 1 calc R . .
C28 C 0.7165(2) 0.48363(19) 0.82502(14) 0.0498(6) Uani 1 1 d . . .
C29 C 0.8454(2) 0.5524(2) 0.86343(16) 0.0600(7) Uani 1 1 d . . .
C30 C 0.9244(3) 0.5029(3) 0.8839(2) 0.0875(10) Uani 1 1 d . . .
H30 H 1.0097 0.5481 0.9087 0.105 Uiso 1 1 calc R . .
C31 C 0.8814(3) 0.3901(3) 0.8689(2) 0.0968(11) Uani 1 1 d . . .
H31 H 0.9376 0.3590 0.8817 0.116 Uiso 1 1 calc R . .
C32 C 0.7556(3) 0.3241(2) 0.83503(19) 0.0802(9) Uani 1 1 d . . .
H32 H 0.7254 0.2472 0.8264 0.096 Uiso 1 1 calc R . .
C33 C 0.6711(3) 0.3671(2) 0.81303(16) 0.0615(7) Uani 1 1 d . A .
C34 C 0.5312(3) 0.2873(2) 0.7746(2) 0.0847(10) Uani 1 1 d D . .
H34 H 0.4762 0.3266 0.7907 0.102 Uiso 0.504(16) 1 calc PR A 1
H34' H 0.4856 0.3302 0.7634 0.102 Uiso 0.496(16) 1 d PR A 2
C35 C 0.4779(10) 0.1824(7) 0.8104(6) 0.086(3) Uani 0.504(16) 1 d PU A 1
H35A H 0.3829 0.1462 0.8002 0.129 Uiso 0.504(16) 1 calc PR A 1
H35B H 0.5043 0.2056 0.8645 0.129 Uiso 0.504(16) 1 calc PR A 1
H35C H 0.5140 0.1317 0.7883 0.129 Uiso 0.504(16) 1 calc PR A 1
C36 C 0.5102(10) 0.2613(11) 0.6937(5) 0.109(4) Uani 0.504(16) 1 d PDU A 1
H36A H 0.5495 0.2118 0.6739 0.164 Uiso 0.504(16) 1 calc PR A 1
H36B H 0.5503 0.3285 0.6759 0.164 Uiso 0.504(16) 1 calc PR A 1
H36C H 0.4167 0.2259 0.6765 0.164 Uiso 0.504(16) 1 calc PR A 1
C35' C 0.4391(12) 0.2256(14) 0.8226(7) 0.141(5) Uani 0.496(16) 1 d PDU A 2
H35D H 0.3524 0.1844 0.7940 0.211 Uiso 0.496(16) 1 calc PR A 2
H35E H 0.4353 0.2769 0.8666 0.211 Uiso 0.496(16) 1 calc PR A 2
H35F H 0.4692 0.1751 0.8386 0.211 Uiso 0.496(16) 1 calc PR A 2
C36' C 0.5354(11) 0.2055(12) 0.7026(6) 0.122(5) Uani 0.496(16) 1 d PDU A 2
H36D H 0.4500 0.1699 0.6722 0.183 Uiso 0.496(16) 1 calc PR A 2
H36E H 0.5578 0.1502 0.7175 0.183 Uiso 0.496(16) 1 calc PR A 2
H36F H 0.6009 0.2457 0.6733 0.183 Uiso 0.496(16) 1 calc PR A 2
C37 C 0.8977(2) 0.6778(2) 0.88674(16) 0.0638(7) Uani 1 1 d . . .
H37 H 0.8313 0.6978 0.8650 0.077 Uiso 1 1 calc R . .
C38 C 0.9138(3) 0.7184(3) 0.97280(19) 0.0934(10) Uani 1 1 d . . .
H38A H 0.8299 0.6845 0.9910 0.140 Uiso 1 1 calc R . .
H38B H 0.9446 0.7979 0.9858 0.140 Uiso 1 1 calc R . .
H38C H 0.9770 0.6986 0.9961 0.140 Uiso 1 1 calc R . .
C39 C 1.0273(3) 0.7386(3) 0.8564(2) 0.0950(10) Uani 1 1 d . . .
H39A H 1.0958 0.7235 0.8785 0.142 Uiso 1 1 calc R . .
H39B H 1.0517 0.8172 0.8696 0.142 Uiso 1 1 calc R . .
H39C H 1.0160 0.7133 0.8019 0.142 Uiso 1 1 calc R . .
C40 C 0.9194(2) 0.7248(2) 0.65515(14) 0.0533(6) Uani 1 1 d . . .
C41 C 1.0189(2) 0.8215(2) 0.63920(16) 0.0635(7) Uani 1 1 d . . .
C42 C 1.1206(3) 0.8131(3) 0.60004(18) 0.0781(9) Uani 1 1 d . . .
H42 H 1.1853 0.8770 0.5897 0.094 Uiso 1 1 calc R . .
C43 C 1.1285(3) 0.7145(3) 0.57641(18) 0.0799(9) Uani 1 1 d . . .
H43 H 1.1980 0.7111 0.5505 0.096 Uiso 1 1 calc R . .
C44 C 1.0334(3) 0.6205(3) 0.59103(15) 0.0669(8) Uani 1 1 d . . .
H44 H 1.0387 0.5530 0.5742 0.080 Uiso 1 1 calc R . .
C45 C 0.9285(2) 0.6223(2) 0.63045(14) 0.0548(6) Uani 1 1 d . . .
C46 C 0.8230(3) 0.5147(2) 0.64110(16) 0.0642(7) Uani 1 1 d . . .
H46 H 0.7829 0.5326 0.6864 0.077 Uiso 1 1 calc R . .
C47 C 0.8765(4) 0.4304(3) 0.6547(2) 0.1009(11) Uani 1 1 d . . .
H47A H 0.9100 0.4065 0.6096 0.151 Uiso 1 1 calc R . .
H47B H 0.8063 0.3673 0.6663 0.151 Uiso 1 1 calc R . .
H47C H 0.9466 0.4650 0.6966 0.151 Uiso 1 1 calc R . .
C48 C 0.7152(3) 0.4648(3) 0.5736(2) 0.0937(10) Uani 1 1 d . . .
H48A H 0.6806 0.5176 0.5680 0.141 Uiso 1 1 calc R . .
H48B H 0.6452 0.3986 0.5818 0.141 Uiso 1 1 calc R . .
H48C H 0.7515 0.4464 0.5281 0.141 Uiso 1 1 calc R . .
C49 C 1.0192(3) 0.9345(2) 0.6666(2) 0.0822(9) Uani 1 1 d . . .
H49 H 0.9267 0.9228 0.6683 0.099 Uiso 1 1 calc R . .
C50 C 1.0902(4) 0.9861(3) 0.7480(3) 0.1272(15) Uani 1 1 d . . .
H50A H 1.0485 0.9366 0.7802 0.191 Uiso 1 1 calc R . .
H50B H 1.0853 1.0558 0.7664 0.191 Uiso 1 1 calc R . .
H50C H 1.1815 0.9985 0.7485 0.191 Uiso 1 1 calc R . .
C51 C 1.0779(4) 1.0153(3) 0.6152(3) 0.1462(18) Uani 1 1 d . . .
H51A H 1.1721 1.0384 0.6188 0.219 Uiso 1 1 calc R . .
H51B H 1.0597 1.0793 0.6311 0.219 Uiso 1 1 calc R . .
H51C H 1.0388 0.9789 0.5633 0.219 Uiso 1 1 calc R . .
H3 H 0.5571(17) 0.4866(17) 0.7934(14) 0.063(8) Uiso 1 1 d D . .
H4 H 0.819(2) 0.7942(14) 0.7030(14) 0.058(8) Uiso 1 1 d D . .

loop_
_atom_site_aniso_label
_atom_site_aniso_U_11
_atom_site_aniso_U_22
_atom_site_aniso_U_33
_atom_site_aniso_U_23
_atom_site_aniso_U_13
_atom_site_aniso_U_12
Fe1 0.0450(2) 0.0476(2) 0.0554(2) 0.01126(17) 0.00683(16) 0.02472(16)
N1 0.0431(11) 0.0500(11) 0.0524(13) 0.0122(10) 0.0057(9) 0.0249(9)
N2 0.0492(12) 0.0448(11) 0.0663(14) 0.0127(10) 0.0075(10) 0.0267(10)
N3 0.0418(12) 0.0541(13) 0.0691(15) 0.0166(11) 0.0050(11) 0.0235(11)
N4 0.0603(14) 0.0512(13) 0.0792(17) 0.0202(12) 0.0226(12) 0.0319(11)
C1 0.0449(13) 0.0394(13) 0.0396(14) 0.0037(11) 0.0028(11) 0.0193(11)
C2 0.0487(15) 0.0702(18) 0.102(2) 0.0323(17) 0.0191(15) 0.0394(14)
C3 0.0554(16) 0.0598(17) 0.130(3) 0.0350(18) 0.0190(17) 0.0385(14)
C4 0.0353(12) 0.0523(15) 0.0554(16) 0.0158(13) 0.0096(11) 0.0195(11)
C5 0.0478(15) 0.0708(18) 0.0539(17) 0.0183(15) 0.0099(13) 0.0252(13)
C6 0.0708(19) 0.094(2) 0.067(2) 0.039(2) 0.0157(16) 0.0251(18)
C7 0.084(2) 0.073(2) 0.091(3) 0.039(2) 0.014(2) 0.0121(18)
C8 0.0693(19) 0.0572(18) 0.084(2) 0.0139(17) 0.0026(17) 0.0119(15)
C9 0.0437(14) 0.0548(15) 0.0612(18) 0.0131(14) 0.0048(13) 0.0192(12)
C10 0.0600(17) 0.0586(16) 0.0596(18) 0.0042(14) -0.0021(14) 0.0249(13)
C11 0.073(2) 0.085(2) 0.085(2) -0.0016(18) -0.0137(17) 0.0291(17)
C12 0.075(2) 0.109(2) 0.060(2) 0.0054(18) 0.0053(16) 0.0332(18)
C13 0.078(2) 0.081(2) 0.0498(18) 0.0135(16) 0.0056(15) 0.0283(17)
C14 0.083(2) 0.154(3) 0.084(3) -0.026(2) -0.0183(19) 0.063(2)
C15 0.124(3) 0.179(4) 0.097(3) -0.036(3) -0.017(2) 0.104(3)
C16 0.0548(15) 0.0379(13) 0.074(2) 0.0103(14) 0.0064(14) 0.0246(12)
C17 0.0683(17) 0.0455(15) 0.083(2) 0.0211(15) 0.0151(16) 0.0290(14)
C18 0.086(2) 0.0561(18) 0.108(3) 0.0290(19) 0.028(2) 0.0311(17)
C19 0.080(2) 0.0503(19) 0.142(4) 0.025(2) 0.029(2) 0.0223(17)
C20 0.077(2) 0.0476(18) 0.118(3) -0.0062(19) 0.000(2) 0.0233(16)
C21 0.0685(18) 0.0444(16) 0.082(2) 0.0035(15) 0.0037(16) 0.0275(14)
C22 0.097(2) 0.0648(19) 0.075(2) -0.0050(17) -0.0078(19) 0.0308(18)
C23 0.155(4) 0.127(3) 0.109(3) 0.011(3) -0.024(3) 0.079(3)
C24 0.195(4) 0.172(4) 0.099(3) 0.009(3) 0.030(3) 0.125(4)
C25 0.087(2) 0.0656(18) 0.070(2) 0.0245(17) 0.0026(17) 0.0284(16)
C26 0.111(3) 0.120(3) 0.117(3) 0.055(3) -0.003(2) 0.048(2)
C27 0.149(4) 0.144(3) 0.084(3) -0.010(2) 0.000(3) 0.085(3)
C28 0.0508(14) 0.0581(15) 0.0507(15) 0.0161(13) 0.0088(12) 0.0313(12)
C29 0.0550(16) 0.0652(17) 0.0655(18) 0.0141(14) -0.0019(14) 0.0323(14)
C30 0.0660(19) 0.090(2) 0.108(3) 0.018(2) -0.0206(18) 0.0385(17)
C31 0.095(3) 0.093(2) 0.126(3) 0.028(2) -0.011(2) 0.064(2)
C32 0.091(2) 0.0693(19) 0.096(3) 0.0192(18) 0.0001(19) 0.0503(18)
C33 0.0657(17) 0.0560(16) 0.0680(19) 0.0126(14) 0.0013(14) 0.0322(14)
C34 0.080(2) 0.0515(17) 0.120(3) 0.0137(19) -0.011(2) 0.0305(16)
C35 0.071(5) 0.075(5) 0.090(6) 0.019(4) 0.005(4) 0.010(3)
C36 0.101(5) 0.125(7) 0.091(6) 0.053(5) -0.027(4) 0.027(5)
C35' 0.091(6) 0.183(9) 0.113(7) -0.007(6) 0.026(5) 0.040(6)
C36' 0.112(6) 0.131(8) 0.074(6) 0.010(5) -0.010(5) 0.011(5)
C37 0.0480(15) 0.0672(18) 0.071(2) 0.0150(16) -0.0037(14) 0.0208(13)
C38 0.097(2) 0.080(2) 0.086(3) 0.0078(19) 0.006(2) 0.0262(18)
C39 0.072(2) 0.104(3) 0.101(3) 0.034(2) 0.0099(19) 0.0258(19)
C40 0.0472(14) 0.0612(16) 0.0564(17) 0.0149(13) 0.0086(12) 0.0270(13)
C41 0.0500(15) 0.0693(18) 0.0676(19) 0.0139(15) 0.0083(14) 0.0226(14)
C42 0.0491(17) 0.091(2) 0.084(2) 0.0202(19) 0.0157(16) 0.0197(16)
C43 0.0549(18) 0.101(2) 0.081(2) 0.010(2) 0.0210(16) 0.0351(18)
C44 0.0620(17) 0.084(2) 0.0596(18) 0.0040(16) 0.0086(14) 0.0416(16)
C45 0.0533(15) 0.0672(17) 0.0484(16) 0.0090(13) 0.0054(12) 0.0321(13)
C46 0.0798(19) 0.0661(17) 0.0644(19) 0.0167(15) 0.0266(16) 0.0463(16)
C47 0.131(3) 0.096(2) 0.115(3) 0.039(2) 0.044(2) 0.080(2)
C48 0.073(2) 0.080(2) 0.113(3) 0.014(2) 0.011(2) 0.0213(17)
C49 0.0651(19) 0.0606(19) 0.115(3) 0.0231(19) 0.0235(19) 0.0189(15)
C50 0.117(3) 0.080(2) 0.152(4) -0.017(3) -0.004(3) 0.031(2)
C51 0.152(4) 0.095(3) 0.216(5) 0.084(3) 0.085(4) 0.051(3)

loop_
_atom_type_symbol
_atom_type_description
_atom_type_scat_dispersion_real
_atom_type_scat_dispersion_imag
_atom_type_scat_source
C C 0.0033 0.0016 'International Tables Vol C Tables 4.2.6.8 and 6.1.1.4'
H H 0.0000 0.0000 'International Tables Vol C Tables 4.2.6.8 and 6.1.1.4'
N N 0.0061 0.0033 'International Tables Vol C Tables 4.2.6.8 and 6.1.1.4'
Fe Fe 0.3463 0.8444 'International Tables Vol C Tables 4.2.6.8 and 6.1.1.4'

loop_
_geom_angle_atom_site_label_1
_geom_angle_atom_site_label_2
_geom_angle_atom_site_label_3
_geom_angle
N3 Fe1 N4 135.36(9)
N3 Fe1 C1 112.64(9)
N4 Fe1 C1 111.94(9)
C1 N1 C4 127.29(18)
C1 N1 C2 113.49(18)
C4 N1 C2 118.31(18)
C1 N2 C16 128.58(19)
C1 N2 C3 113.97(19)
C16 N2 C3 117.17(18)
C28 N3 Fe1 132.82(17)
C28 N3 H3 109.7(17)
Fe1 N3 H3 112.8(17)
C40 N4 Fe1 144.33(18)
C40 N4 H4 110.4(17)
Fe1 N4 H4 104.6(17)
N2 C1 N1 106.83(18)
N2 C1 Fe1 128.91(16)
N1 C1 Fe1 124.07(15)
N1 C2 C3 102.74(18)
N1 C2 H2 128.6
C3 C2 H2 128.6
N2 C3 C2 102.94(18)
N2 C3 H3A 128.5
C2 C3 H3A 128.5
C5 C4 C9 122.7(2)
C5 C4 N1 118.3(2)
C9 C4 N1 118.8(2)
C6 C5 C4 117.6(2)
C6 C5 C13 119.5(3)
C4 C5 C13 123.0(2)
C7 C6 C5 121.1(3)
C7 C6 H6 119.5
C5 C6 H6 119.5
C6 C7 C8 120.6(3)
C6 C7 H7 119.7
C8 C7 H7 119.7
C7 C8 C9 121.6(3)
C7 C8 H8 119.2
C9 C8 H8 119.2
C4 C9 C8 116.4(3)
C4 C9 C10 121.8(2)
C8 C9 C10 121.8(2)
C9 C10 C12 110.8(2)
C9 C10 C11 114.5(2)
C12 C10 C11 109.1(2)
C9 C10 H10 107.4
C12 C10 H10 107.4
C11 C10 H10 107.4
C10 C11 H11A 109.5
C10 C11 H11B 109.5
H11A C11 H11B 109.5
C10 C11 H11C 109.5
H11A C11 H11C 109.5
H11B C11 H11C 109.5
C10 C12 H12A 109.5
C10 C12 H12B 109.5
H12A C12 H12B 109.5
C10 C12 H12C 109.5
H12A C12 H12C 109.5
H12B C12 H12C 109.5
C5 C13 C14 112.8(3)
C5 C13 C15 112.4(3)
C14 C13 C15 108.9(3)
C5 C13 H13 107.5
C14 C13 H13 107.5
C15 C13 H13 107.5
C13 C14 H14A 109.5
C13 C14 H14B 109.5
H14A C14 H14B 109.5
C13 C14 H14C 109.5
H14A C14 H14C 109.5
H14B C14 H14C 109.5
C13 C15 H15A 109.5
C13 C15 H15B 109.5
H15A C15 H15B 109.5
C13 C15 H15C 109.5
H15A C15 H15C 109.5
H15B C15 H15C 109.5
C21 C16 C17 122.9(2)
C21 C16 N2 118.6(3)
C17 C16 N2 118.0(2)
C16 C17 C18 117.5(3)
C16 C17 C25 123.0(2)
C18 C17 C25 119.5(3)
C19 C18 C17 120.4(3)
C19 C18 H18 119.8
C17 C18 H18 119.8
C20 C19 C18 121.1(3)
C20 C19 H19 119.4
C18 C19 H19 119.4
C19 C20 C21 121.1(3)
C19 C20 H20 119.5
C21 C20 H20 119.5
C16 C21 C20 117.0(3)
C16 C21 C22 123.2(3)
C20 C21 C22 119.8(3)
C21 C22 C24 112.3(3)
C21 C22 C23 112.1(3)
C24 C22 C23 109.1(3)
C21 C22 H22 107.7
C24 C22 H22 107.7
C23 C22 H22 107.7
C22 C23 H23A 109.5
C22 C23 H23B 109.5
H23A C23 H23B 109.5
C22 C23 H23C 109.5
H23A C23 H23C 109.5
H23B C23 H23C 109.5
C22 C24 H24A 109.5
C22 C24 H24B 109.5
H24A C24 H24B 109.5
C22 C24 H24C 109.5
H24A C24 H24C 109.5
H24B C24 H24C 109.5
C17 C25 C27 111.5(3)
C17 C25 C26 112.3(3)
C27 C25 C26 110.1(3)
C17 C25 H25 107.6
C27 C25 H25 107.6
C26 C25 H25 107.6
C25 C26 H26A 109.5
C25 C26 H26B 109.5
H26A C26 H26B 109.5
C25 C26 H26C 109.5
H26A C26 H26C 109.5
H26B C26 H26C 109.5
C25 C27 H27A 109.5
C25 C27 H27B 109.5
H27A C27 H27B 109.5
C25 C27 H27C 109.5
H27A C27 H27C 109.5
H27B C27 H27C 109.5
N3 C28 C29 119.3(2)
N3 C28 C33 122.4(2)
C29 C28 C33 118.4(2)
C30 C29 C28 118.7(2)
C30 C29 C37 118.7(2)
C28 C29 C37 122.4(2)
C31 C30 C29 122.2(3)
C31 C30 H30 118.9
C29 C30 H30 118.9
C32 C31 C30 119.0(3)
C32 C31 H31 120.5
C30 C31 H31 120.5
C31 C32 C33 122.1(3)
C31 C32 H32 118.9
C33 C32 H32 118.9
C32 C33 C28 119.4(2)
C32 C33 C34 119.0(2)
C28 C33 C34 121.5(2)
C36 C34 C35' 124.6(7)
C36 C34 C33 117.0(5)
C35' C34 C33 116.9(6)
C36 C34 C36' 36.8(4)
C35' C34 C36' 109.8(6)
C33 C34 C36' 110.8(5)
C36 C34 C35 114.1(6)
C35' C34 C35 32.6(5)
C33 C34 C35 109.7(4)
C36' C34 C35 85.0(5)
C36 C34 H34 104.9
C35' C34 H34 72.4
C33 C34 H34 104.9
C36' C34 H34 137.0
C35 C34 H34 104.9
C36 C34 H34' 76.5
C35' C34 H34' 97.8
C33 C34 H34' 108.5
C36' C34 H34' 112.3
C35 C34 H34' 128.0
H34 C34 H34' 30.7
C34 C35 H35A 109.5
C34 C35 H35B 109.5
C34 C35 H35C 109.5
C34 C36 H34' 37.9
C34 C36 H36A 109.5
H34' C36 H36A 147.3
C34 C36 H36B 109.5
H34' C36 H36B 87.4
C34 C36 H36C 109.5
H34' C36 H36C 89.5
C34 C35' H35D 109.5
C34 C35' H35E 109.5
H35D C35' H35E 109.5
C34 C35' H35F 109.5
H35D C35' H35F 109.5
H35E C35' H35F 109.5
C34 C36' H36D 109.5
C34 C36' H36E 109.5
H36D C36' H36E 109.5
C34 C36' H36F 109.5
H36D C36' H36F 109.5
H36E C36' H36F 109.5
C29 C37 C38 111.4(2)
C29 C37 C39 113.4(2)
C38 C37 C39 110.0(2)
C29 C37 H37 107.3
C38 C37 H37 107.3
C39 C37 H37 107.3
C37 C38 H38A 109.5
C37 C38 H38B 109.5
H38A C38 H38B 109.5
C37 C38 H38C 109.5
H38A C38 H38C 109.5
H38B C38 H38C 109.5
C37 C39 H39A 109.5
C37 C39 H39B 109.5
H39A C39 H39B 109.5
C37 C39 H39C 109.5
H39A C39 H39C 109.5
H39B C39 H39C 109.5
N4 C40 C41 121.5(2)
N4 C40 C45 120.4(2)
C41 C40 C45 118.1(2)
C42 C41 C40 119.6(3)
C42 C41 C49 119.2(3)
C40 C41 C49 121.2(2)
C43 C42 C41 122.0(3)
C43 C42 H42 119.0
C41 C42 H42 119.0
C42 C43 C44 119.3(3)
C42 C43 H43 120.3
C44 C43 H43 120.3
C43 C44 C45 122.1(3)
C43 C44 H44 119.0
C45 C44 H44 119.0
C44 C45 C40 118.9(3)
C44 C45 C46 119.4(2)
C40 C45 C46 121.5(2)
C45 C46 C48 109.4(2)
C45 C46 C47 113.7(2)
C48 C46 C47 111.2(3)
C45 C46 H46 107.4
C48 C46 H46 107.4
C47 C46 H46 107.4
C46 C47 H47A 109.5
C46 C47 H47B 109.5
H47A C47 H47B 109.5
C46 C47 H47C 109.5
H47A C47 H47C 109.5
H47B C47 H47C 109.5
C46 C48 H48A 109.5
C46 C48 H48B 109.5
H48A C48 H48B 109.5
C46 C48 H48C 109.5
H48A C48 H48C 109.5
H48B C48 H48C 109.5
C41 C49 C50 109.7(3)
C41 C49 C51 114.8(3)
C50 C49 C51 110.5(3)
C41 C49 H49 107.2
C50 C49 H49 107.2
C51 C49 H49 107.2
C49 C50 H50A 109.5
C49 C50 H50B 109.5
H50A C50 H50B 109.5
C49 C50 H50C 109.5
H50A C50 H50C 109.5
H50B C50 H50C 109.5
C49 C51 H51A 109.5
C49 C51 H51B 109.5
H51A C51 H51B 109.5
C49 C51 H51C 109.5
H51A C51 H51C 109.5
H51B C51 H51C 109.5

loop_
_geom_bond_atom_site_label_1
_geom_bond_atom_site_label_2
_geom_bond_distance
Fe1 N3 1.921(2)
Fe1 N4 1.924(2)
Fe1 C1 2.142(2)
N1 C1 1.345(3)
N1 C4 1.434(3)
N1 C2 1.475(3)
N2 C1 1.338(3)
N2 C16 1.441(3)
N2 C3 1.467(3)
N3 C28 1.398(3)
N3 H3 0.849(16)
N4 C40 1.393(3)
N4 H4 0.842(16)
C2 C3 1.500(3)
C2 H2 0.9300
C3 H3A 0.9300
C4 C5 1.394(3)
C4 C9 1.395(3)
C5 C6 1.387(4)
C5 C13 1.510(4)
C6 C7 1.358(4)
C6 H6 0.9300
C7 C8 1.369(4)
C7 H7 0.9300
C8 C9 1.395(4)
C8 H8 0.9300
C9 C10 1.513(4)
C10 C12 1.524(4)
C10 C11 1.531(3)
C10 H10 0.9800
C11 H11A 0.9600
C11 H11B 0.9600
C11 H11C 0.9600
C12 H12A 0.9600
C12 H12B 0.9600
C12 H12C 0.9600
C13 C14 1.510(4)
C13 C15 1.519(4)
C13 H13 0.9800
C14 H14A 0.9600
C14 H14B 0.9600
C14 H14C 0.9600
C15 H15A 0.9600
C15 H15B 0.9600
C15 H15C 0.9600
C16 C21 1.393(4)
C16 C17 1.395(4)
C17 C18 1.395(4)
C17 C25 1.511(4)
C18 C19 1.375(5)
C18 H18 0.9300
C19 C20 1.365(5)
C19 H19 0.9300
C20 C21 1.397(4)
C20 H20 0.9300
C21 C22 1.505(4)
C22 C24 1.528(4)
C22 C23 1.531(5)
C22 H22 0.9800
C23 H23A 0.9600
C23 H23B 0.9600
C23 H23C 0.9600
C24 H24A 0.9600
C24 H24B 0.9600
C24 H24C 0.9600
C25 C27 1.518(4)
C25 C26 1.529(4)
C25 H25 0.9800
C26 H26A 0.9600
C26 H26B 0.9600
C26 H26C 0.9600
C27 H27A 0.9600
C27 H27B 0.9600
C27 H27C 0.9600
C28 C29 1.412(3)
C28 C33 1.412(3)
C29 C30 1.384(3)
C29 C37 1.512(3)
C30 C31 1.365(4)
C30 H30 0.9300
C31 C32 1.355(4)
C31 H31 0.9300
C32 C33 1.377(3)
C32 H32 0.9300
C33 C34 1.526(4)
C34 C36 1.419(9)
C34 C35' 1.464(10)
C34 C36' 1.548(10)
C34 C35 1.575(9)
C34 H34 0.9800
C34 H34' 0.9575
C35 H35A 0.9600
C35 H35B 0.9600
C35 H35C 0.9600
C36 H36A 0.9600
C36 H36B 0.9600
C36 H36C 0.9600
C35' H35D 0.9600
C35' H35E 0.9600
C35' H35F 0.9600
C36' H36D 0.9600
C36' H36E 0.9600
C36' H36F 0.9600
C37 C38 1.518(4)
C37 C39 1.524(4)
C37 H37 0.9800
C38 H38A 0.9600
C38 H38B 0.9600
C38 H38C 0.9600
C39 H39A 0.9600
C39 H39B 0.9600
C39 H39C 0.9600
C40 C41 1.417(3)
C40 C45 1.417(3)
C41 C42 1.387(4)
C41 C49 1.509(4)
C42 C43 1.358(4)
C42 H42 0.9300
C43 C44 1.364(4)
C43 H43 0.9300
C44 C45 1.395(3)
C44 H44 0.9300
C45 C46 1.504(3)
C46 C48 1.513(4)
C46 C47 1.541(4)
C46 H46 0.9800
C47 H47A 0.9600
C47 H47B 0.9600
C47 H47C 0.9600
C48 H48A 0.9600
C48 H48B 0.9600
C48 H48C 0.9600
C49 C50 1.526(5)
C49 C51 1.530(4)
C49 H49 0.9800
C50 H50A 0.9600
C50 H50B 0.9600
C50 H50C 0.9600
C51 H51A 0.9600
C51 H51B 0.9600
C51 H51C 0.9600

loop_
_geom_torsion_atom_site_label_1
_geom_torsion_atom_site_label_2
_geom_torsion_atom_site_label_3
_geom_torsion_atom_site_label_4
_geom_torsion
N4 Fe1 N3 C28 10.3(3)
C1 Fe1 N3 C28 -166.7(2)
N3 Fe1 N4 C40 24.3(4)
C1 Fe1 N4 C40 -158.7(3)
C16 N2 C1 N1 175.1(2)
C3 N2 C1 N1 1.5(3)
C16 N2 C1 Fe1 -9.8(4)
C3 N2 C1 Fe1 176.56(18)
C4 N1 C1 N2 -170.6(2)
C2 N1 C1 N2 -1.7(3)
C4 N1 C1 Fe1 14.1(3)
C2 N1 C1 Fe1 -177.11(17)
N3 Fe1 C1 N2 158.5(2)
N4 Fe1 C1 N2 -19.2(2)
N3 Fe1 C1 N1 -27.1(2)
N4 Fe1 C1 N1 155.15(18)
C1 N1 C2 C3 1.3(3)
C4 N1 C2 C3 171.2(2)
C1 N2 C3 C2 -0.7(3)
C16 N2 C3 C2 -175.1(2)
N1 C2 C3 N2 -0.3(3)
C1 N1 C4 C5 82.4(3)
C2 N1 C4 C5 -86.0(3)
C1 N1 C4 C9 -102.7(3)
C2 N1 C4 C9 89.0(3)
C9 C4 C5 C6 -0.1(4)
N1 C4 C5 C6 174.6(2)
C9 C4 C5 C13 -179.8(2)
N1 C4 C5 C13 -5.0(3)
C4 C5 C6 C7 0.0(4)
C13 C5 C6 C7 179.7(3)
C5 C6 C7 C8 0.7(5)
C6 C7 C8 C9 -1.4(5)
C5 C4 C9 C8 -0.6(3)
N1 C4 C9 C8 -175.3(2)
C5 C4 C9 C10 180.0(2)
N1 C4 C9 C10 5.3(3)
C7 C8 C9 C4 1.3(4)
C7 C8 C9 C10 -179.3(3)
C4 C9 C10 C12 76.3(3)
C8 C9 C10 C12 -103.1(3)
C4 C9 C10 C11 -159.8(2)
C8 C9 C10 C11 20.8(3)
C6 C5 C13 C14 57.6(4)
C4 C5 C13 C14 -122.8(3)
C6 C5 C13 C15 -66.0(4)
C4 C5 C13 C15 113.7(3)
C1 N2 C16 C21 -80.1(3)
C3 N2 C16 C21 93.4(3)
C1 N2 C16 C17 107.8(3)
C3 N2 C16 C17 -78.7(3)
C21 C16 C17 C18 -1.4(4)
N2 C16 C17 C18 170.3(2)
C21 C16 C17 C25 177.5(2)
N2 C16 C17 C25 -10.8(4)
C16 C17 C18 C19 0.3(4)
C25 C17 C18 C19 -178.6(3)
C17 C18 C19 C20 1.3(5)
C18 C19 C20 C21 -2.0(5)
C17 C16 C21 C20 0.9(4)
N2 C16 C21 C20 -170.8(2)
C17 C16 C21 C22 178.9(2)
N2 C16 C21 C22 7.3(4)
C19 C20 C21 C16 0.9(4)
C19 C20 C21 C22 -177.3(3)
C16 C21 C22 C24 -115.8(3)
C20 C21 C22 C24 62.3(4)
C16 C21 C22 C23 121.0(3)
C20 C21 C22 C23 -60.9(4)
C16 C17 C25 C27 -113.9(3)
C18 C17 C25 C27 64.9(3)
C16 C17 C25 C26 121.9(3)
C18 C17 C25 C26 -59.2(4)
Fe1 N3 C28 C29 47.0(3)
Fe1 N3 C28 C33 -133.3(2)
N3 C28 C29 C30 -176.8(3)
C33 C28 C29 C30 3.5(4)
N3 C28 C29 C37 6.6(4)
C33 C28 C29 C37 -173.1(2)
C28 C29 C30 C31 -0.7(5)
C37 C29 C30 C31 176.1(3)
C29 C30 C31 C32 -2.2(6)
C30 C31 C32 C33 2.2(6)
C31 C32 C33 C28 0.8(5)
C31 C32 C33 C34 179.5(3)
N3 C28 C33 C32 176.7(3)
C29 C28 C33 C32 -3.6(4)
N3 C28 C33 C34 -2.0(4)
C29 C28 C33 C34 177.7(3)
C32 C33 C34 C36 -96.5(8)
C28 C33 C34 C36 82.2(7)
C32 C33 C34 C35' 70.2(10)
C28 C33 C34 C35' -111.1(9)
C32 C33 C34 C36' -56.7(9)
C28 C33 C34 C36' 122.0(8)
C32 C33 C34 C35 35.5(7)
C28 C33 C34 C35 -145.8(6)
C30 C29 C37 C38 -66.1(4)
C28 C29 C37 C38 110.6(3)
C30 C29 C37 C39 58.5(4)
C28 C29 C37 C39 -124.8(3)
Fe1 N4 C40 C41 -165.6(2)
Fe1 N4 C40 C45 14.5(5)
N4 C40 C41 C42 -179.5(3)
C45 C40 C41 C42 0.3(4)
N4 C40 C41 C49 2.8(4)
C45 C40 C41 C49 -177.3(3)
C40 C41 C42 C43 -0.2(5)
C49 C41 C42 C43 177.5(3)
C41 C42 C43 C44 0.4(5)
C42 C43 C44 C45 -0.7(5)
C43 C44 C45 C40 0.9(4)
C43 C44 C45 C46 176.8(3)
N4 C40 C45 C44 179.2(2)
C41 C40 C45 C44 -0.6(4)
N4 C40 C45 C46 3.4(4)
C41 C40 C45 C46 -176.5(2)
C44 C45 C46 C48 -88.3(3)
C40 C45 C46 C48 87.5(3)
C44 C45 C46 C47 36.7(4)
C40 C45 C46 C47 -147.4(3)
C42 C41 C49 C50 -92.2(3)
C40 C41 C49 C50 85.5(3)
C42 C41 C49 C51 32.9(4)
C40 C41 C49 C51 -149.4(3)
